data_7706096
loop_
_publ_author_name
'Zhang, Ying-Ying'
'Liu, Qing'
'Zhang, Lin-Yan'
'Bao, Yu-Mei'
'Tan, Jing-Yi'
'Zhang, Na'
'Zhang, Jian-Yong'
'Liu, Zhen-Jiang'

_publ_section_title
;
 MOFs assembled from <i>C</i><sub>3</sub> symmetric ligands: structure,
 iodine capture and role as bifunctional catalysts towards the
 oxidation-Knoevenagel cascade reaction.
;
_journal_issue 2
_journal_name_full 'Dalton transactions (Cambridge, England : 2003)'
_journal_page_first 647
_journal_page_last 659
_journal_paper_doi 10.1039/d0dt03565c
_journal_volume 50
_journal_year 2021
_chemical_formula_sum 'C47 H38.5 N12.5 Ni2 O10.5'
_chemical_formula_weight 1063.82
_space_group_crystal_system monoclinic
_space_group_IT_number 14
_space_group_name_Hall '-P 2yn'
_space_group_name_H-M_alt 'P 1 21/n 1'
_atom_sites_solution_hydrogens mixed
_audit_creation_method SHELXL-2014/7
_audit_update_record
;
2020-11-24 deposited with the CCDC.	2020-11-30 downloaded from the CCDC.
;
_cell_angle_alpha 90
_cell_angle_beta 92.7240(10)
_cell_angle_gamma 90
_cell_formula_units_Z 4
_cell_length_a 17.5508(6)
_cell_length_b 13.8259(4)
_cell_length_c 20.8220(6)
_cell_measurement_reflns_used 9743
_cell_measurement_temperature 273(2)
_cell_measurement_theta_max 27.36
_cell_measurement_theta_min 2.67
_cell_volume 5046.9(3)
_computing_cell_refinement 'Bruker SMART'
_computing_data_collection 'Bruker SMART'
_computing_data_reduction 'Bruker SAINT'
_computing_molecular_graphics 'ORTEP-3 for Windows (Farrugia, 2012)'
_computing_publication_material 'SHELXL-2014/7 (Sheldrick, 2014)'
_computing_structure_refinement 'SHELXL-2014/7 (Sheldrick, 2014)'
_computing_structure_solution 'SHELXL-2014/7 (Sheldrick, 2014)'
_diffrn_ambient_temperature 273(2)
_diffrn_measured_fraction_theta_full 0.999
_diffrn_measured_fraction_theta_max 0.999
_diffrn_measurement_device_type 'CCD area detector'
_diffrn_measurement_method 'phi and omega scans'
_diffrn_radiation_type MoK\a
_diffrn_radiation_wavelength 0.71073
_diffrn_reflns_av_R_equivalents 0.0720
_diffrn_reflns_av_unetI/netI 0.0271
_diffrn_reflns_Laue_measured_fraction_full 0.999
_diffrn_reflns_Laue_measured_fraction_max 0.999
_diffrn_reflns_limit_h_max 21
_diffrn_reflns_limit_h_min -21
_diffrn_reflns_limit_k_max 17
_diffrn_reflns_limit_k_min -17
_diffrn_reflns_limit_l_max 25
_diffrn_reflns_limit_l_min -25
_diffrn_reflns_number 118241
_diffrn_reflns_point_group_measured_fraction_full 0.999
_diffrn_reflns_point_group_measured_fraction_max 0.999
_diffrn_reflns_theta_full 25.242
_diffrn_reflns_theta_max 26.009
_diffrn_reflns_theta_min 2.323
_diffrn_source 'sealed tube'
_exptl_absorpt_coefficient_mu 0.816
_exptl_absorpt_process_details SADABS
_exptl_crystal_colour green
_exptl_crystal_density_diffrn 1.400
_exptl_crystal_description block
_exptl_crystal_F_000 2192
_exptl_crystal_size_max 0.240
_exptl_crystal_size_mid 0.160
_exptl_crystal_size_min 0.120
_refine_diff_density_max 0.885
_refine_diff_density_min -0.751
_refine_diff_density_rms 0.101
_refine_ls_extinction_method none
_refine_ls_goodness_of_fit_ref 1.050
_refine_ls_hydrogen_treatment mixed
_refine_ls_matrix_type full
_refine_ls_number_parameters 693
_refine_ls_number_reflns 9923
_refine_ls_number_restraints 1
_refine_ls_restrained_S_all 1.050
_refine_ls_R_factor_all 0.0702
_refine_ls_R_factor_gt 0.0562
_refine_ls_shift/su_max 0.001
_refine_ls_shift/su_mean 0.000
_refine_ls_structure_factor_coef Fsqd
_refine_ls_weighting_details 'w=1/[\s^2^(Fo^2^)+(0.0998P)^2^+12.1754P] where P=(Fo^2^+2Fc^2^)/3'
_refine_ls_weighting_scheme calc
_refine_ls_wR_factor_gt 0.1825
_refine_ls_wR_factor_ref 0.1929
_reflns_Friedel_coverage 0.000
_reflns_number_gt 7805
_reflns_number_total 9923
_reflns_threshold_expression 'I > 2\s(I)'
_cod_data_source_file d0dt03565c2.cif
_cod_data_source_block 1
_cod_depositor_comments 'Adding full bibliography for 7706096--7706098.cif.'
_cod_original_sg_symbol_H-M 'P 21/n'
_cod_original_formula_sum 'C47 H38.50 N12.50 Ni2 O10.50'
_cod_database_code 7706096
_shelx_shelxl_version_number 2014/7
_shelx_space_group_comment
;
The symmetry employed for this shelxl refinement is uniquely defined
by the following loop, which should always be used as a source of
symmetry information in preference to the above space-group names.
They are only intended as comments.
;
_shelx_estimated_absorpt_t_min 0.828
_shelx_estimated_absorpt_t_max 0.908

loop_
_space_group_symop_operation_xyz
'x, y, z'
'-x+1/2, y+1/2, -z+1/2'
'-x, -y, -z'
'x-1/2, -y-1/2, z-1/2'

loop_
_atom_site_label
_atom_site_type_symbol
_atom_site_fract_x
_atom_site_fract_y
_atom_site_fract_z
_atom_site_U_iso_or_equiv
_atom_site_adp_type
_atom_site_occupancy
_atom_site_site_symmetry_order
_atom_site_calc_flag
_atom_site_refinement_flags_posn
_atom_site_refinement_flags_adp
_atom_site_refinement_flags_occupancy
_atom_site_disorder_assembly
_atom_site_disorder_group
Ni1 Ni 0.34616(3) 0.75869(3) 0.21911(2) 0.02485(15) Uani 1 1 d . . . . .
Ni2 Ni 0.47304(3) 0.74925(3) 0.09119(2) 0.02396(15) Uani 1 1 d . . . . .
O1 O 0.33269(16) 0.87675(18) 0.16535(12) 0.0320(6) Uani 1 1 d . . . . .
N7 N 0.3947(2) 0.6799(2) 0.02830(15) 0.0330(7) Uani 1 1 d . . . . .
O2 O 0.40978(15) 0.87530(17) 0.08265(12) 0.0295(6) Uani 1 1 d . . . . .
C10 C 0.2249(3) 0.7252(3) 0.1113(2) 0.0470(11) Uani 1 1 d . . . . .
H10A H 0.2275 0.7922 0.1081 0.056 Uiso 1 1 calc R U . . .
N1 N 0.26513(19) 0.6821(2) 0.15943(15) 0.0336(7) Uani 1 1 d . . . . .
N10 N 0.2240(2) 0.5795(3) -0.16093(17) 0.0433(9) Uani 1 1 d . . . . .
N5 N 0.0539(2) 0.4195(3) -0.07064(17) 0.0398(8) Uani 1 1 d . . . . .
N4 N 0.0956(2) 0.5701(3) -0.02719(16) 0.0400(8) Uani 1 1 d . . . . .
N6 N 0.1316(2) 0.4234(3) 0.02530(17) 0.0396(8) Uani 1 1 d . . . . .
N12 N 0.2562(2) 0.4315(3) -0.10827(18) 0.0433(9) Uani 1 1 d . . . . .
C12 C 0.1762(2) 0.5763(3) 0.07008(19) 0.0365(9) Uani 1 1 d . . . . .
N11 N 0.1813(2) 0.4305(3) -0.20583(18) 0.0458(9) Uani 1 1 d . . . . .
C13 C 0.2163(2) 0.5302(3) 0.1203(2) 0.0385(9) Uani 1 1 d . . . . .
H13A H 0.2140 0.4634 0.1249 0.046 Uiso 1 1 calc R U . . .
C30 C 0.3046(3) 0.5818(3) -0.0638(2) 0.0383(9) Uani 1 1 d . . . . .
C31 C 0.3350(2) 0.5347(3) -0.0100(2) 0.0376(9) Uani 1 1 d . . . . .
H31A H 0.3261 0.4691 -0.0040 0.045 Uiso 1 1 calc R U . . .
C28 C 0.3633(3) 0.7259(3) -0.0229(2) 0.0473(12) Uani 1 1 d . . . . .
H28A H 0.3724 0.7918 -0.0273 0.057 Uiso 1 1 calc R U . . .
C26 C 0.0577(2) 0.5165(3) -0.07089(19) 0.0370(9) Uani 1 1 d . . . . .
C1 C 0.3654(2) 0.9152(2) 0.11938(16) 0.0233(7) Uani 1 1 d . . . . .
C43 C 0.2594(3) 0.5283(3) -0.1136(2) 0.0394(10) Uani 1 1 d . . . . .
C45 C 0.2179(2) 0.3865(3) -0.1562(2) 0.0397(10) Uani 1 1 d . . . . .
C32 C 0.3788(2) 0.5864(3) 0.0346(2) 0.0360(9) Uani 1 1 d . . . . .
H32A H 0.3983 0.5543 0.0711 0.043 Uiso 1 1 calc R U . . .
C27 C 0.0913(2) 0.3769(3) -0.0213(2) 0.0381(9) Uani 1 1 d . . . . .
C25 C 0.1322(2) 0.5193(3) 0.02008(19) 0.0372(9) Uani 1 1 d . . . . .
C17 C 0.0140(2) 0.5688(3) -0.12300(19) 0.0361(9) Uani 1 1 d . . . . .
C44 C 0.1853(2) 0.5268(3) -0.2048(2) 0.0390(9) Uani 1 1 d . . . . .
C29 C 0.3184(3) 0.6803(3) -0.0694(2) 0.0513(12) Uani 1 1 d . . . . .
H29A H 0.2974 0.7149 -0.1043 0.062 Uiso 1 1 calc R U . . .
C14 C 0.2596(3) 0.5856(3) 0.1630(2) 0.0391(9) Uani 1 1 d . . . . .
H14A H 0.2865 0.5542 0.1964 0.047 Uiso 1 1 calc R U . . .
C11 C 0.1796(3) 0.6757(3) 0.0661(2) 0.0468(11) Uani 1 1 d . . . . .
H11A H 0.1521 0.7088 0.0338 0.056 Uiso 1 1 calc R U . . .
C16 C -0.0284(3) 0.5186(3) -0.1698(2) 0.0428(10) Uani 1 1 d . . . . .
H16A H -0.0277 0.4514 -0.1707 0.051 Uiso 1 1 calc R U . . .
C18 C 0.0128(3) 0.6690(3) -0.1250(2) 0.0424(10) Uani 1 1 d . . . . .
H18A H 0.0419 0.7049 -0.0951 0.051 Uiso 1 1 calc R U . . .
C21 C 0.1300(4) 0.2210(4) 0.0310(3) 0.0614(15) Uani 1 1 d . . . . .
H21A H 0.1603 0.2545 0.0614 0.074 Uiso 1 1 calc R U . . .
C40 C 0.2149(3) 0.2794(4) -0.1536(2) 0.0473(11) Uani 1 1 d . . . . .
C39 C 0.2534(3) 0.2290(4) -0.1053(3) 0.0577(13) Uani 1 1 d . . . . .
H39A H 0.2827 0.2613 -0.0737 0.069 Uiso 1 1 calc R U . . .
C23 C 0.0447(4) 0.2160(4) -0.0603(3) 0.0696(17) Uani 1 1 d . . . . .
H23A H 0.0153 0.2455 -0.0931 0.084 Uiso 1 1 calc R U . . .
N3 N 0.0860(3) 0.0690(3) -0.0087(3) 0.0763(15) Uani 1 1 d . . . . .
C22 C 0.0875(3) 0.2702(3) -0.0168(2) 0.0444(10) Uani 1 1 d . . . . .
N9 N 0.2083(3) 0.0794(4) -0.1493(3) 0.0809(17) Uani 1 1 d . . . . .
C41 C 0.1738(4) 0.2275(4) -0.1998(3) 0.0626(14) Uani 1 1 d . . . . .
H41A H 0.1469 0.2589 -0.2332 0.075 Uiso 1 1 calc R U . . .
C20 C 0.1260(4) 0.1212(4) 0.0322(3) 0.0745(18) Uani 1 1 d . . . . .
H20A H 0.1541 0.0891 0.0647 0.089 Uiso 1 1 calc R U . . .
C24 C 0.0465(5) 0.1164(4) -0.0541(4) 0.088(2) Uani 1 1 d . . . . .
H24A H 0.0178 0.0802 -0.0842 0.106 Uiso 1 1 calc R U . . .
C38 C 0.2476(4) 0.1285(4) -0.1048(4) 0.0723(17) Uani 1 1 d . . . . .
H38A H 0.2726 0.0945 -0.0715 0.087 Uiso 1 1 calc R U . . .
C42 C 0.1731(4) 0.1275(4) -0.1955(4) 0.0743(18) Uani 1 1 d . . . . .
H42A H 0.1460 0.0929 -0.2273 0.089 Uiso 1 1 calc R U . . .
C19 C -0.0328(3) 0.7152(3) -0.1724(2) 0.0408(10) Uani 1 1 d . . . . .
H19A H -0.0338 0.7825 -0.1731 0.049 Uiso 1 1 calc R U . . .
N2 N -0.07527(19) 0.6671(2) -0.21701(15) 0.0329(7) Uani 1 1 d . . . . .
C15 C -0.0722(3) 0.5704(3) -0.2154(2) 0.0400(10) Uani 1 1 d . . . . .
H15A H -0.1009 0.5360 -0.2464 0.048 Uiso 1 1 calc R U . . .
C35 C 0.1411(2) 0.5798(3) -0.2559(2) 0.0390(10) Uani 1 1 d . . . . .
C36 C 0.1326(3) 0.6790(3) -0.2525(2) 0.0405(10) Uani 1 1 d . . . . .
H36A H 0.1575 0.7139 -0.2196 0.049 Uiso 1 1 calc R U . . .
C34 C 0.1058(3) 0.5317(3) -0.3076(2) 0.0440(10) Uani 1 1 d . . . . .
H34A H 0.1117 0.4652 -0.3120 0.053 Uiso 1 1 calc R U . . .
C33 C 0.0620(3) 0.5831(3) -0.3523(2) 0.0394(10) Uani 1 1 d . . . . .
H33A H 0.0393 0.5502 -0.3871 0.047 Uiso 1 1 calc R U . . .
C37 C 0.0871(3) 0.7257(3) -0.2984(2) 0.0384(9) Uani 1 1 d . . . . .
H37A H 0.0811 0.7923 -0.2954 0.046 Uiso 1 1 calc R U . . .
N8 N 0.05083(19) 0.6786(2) -0.34758(16) 0.0342(7) Uani 1 1 d . . . . .
O7 O 0.42562(13) 0.69594(15) 0.17021(10) 0.0176(5) Uani 1 1 d . . . . .
O8 O 0.54391(19) 0.6276(2) 0.09546(15) 0.0394(7) Uani 1 1 d D . . . .
C4 C 0.3778(2) 1.1765(3) 0.06462(17) 0.0285(8) Uani 1 1 d . . . . .
C7 C 0.2965(2) 1.0655(3) 0.14835(17) 0.0265(7) Uani 1 1 d . . . . .
H7A H 0.2685 1.0281 0.1760 0.032 Uiso 1 1 calc R U . . .
C2 C 0.3493(2) 1.0213(2) 0.11013(16) 0.0242(7) Uani 1 1 d . . . . .
C3 C 0.3896(2) 1.0771(3) 0.06781(16) 0.0260(7) Uani 1 1 d . . . . .
H3A H 0.4244 1.0480 0.0416 0.031 Uiso 1 1 calc R U . . .
C6 C 0.2851(2) 1.1645(3) 0.14572(17) 0.0282(8) Uani 1 1 d . . . . .
C9 C 0.2305(2) 1.2091(3) 0.19053(17) 0.0288(8) Uani 1 1 d . . . . .
C5 C 0.3267(2) 1.2202(3) 0.10421(18) 0.0312(8) Uani 1 1 d . . . . .
H5A H 0.3203 1.2870 0.1030 0.037 Uiso 1 1 calc R U . . .
O6 O 0.17519(15) 1.15760(19) 0.20856(12) 0.0304(6) Uani 1 1 d . . . . .
O5 O 0.24207(17) 1.2921(2) 0.21273(14) 0.0368(6) Uani 1 1 d . . . . .
C8 C 0.4212(2) 1.2382(3) 0.01836(19) 0.0314(9) Uani 1 1 d . . . . .
O3 O 0.46828(16) 1.19586(19) -0.01488(13) 0.0338(6) Uani 1 1 d . . . . .
O4 O 0.4067(2) 1.3262(2) 0.01691(19) 0.0699(13) Uani 1 1 d . . . . .
O9 O 0.5018(5) 0.4347(4) 0.1077(5) 0.165(3) Uani 1 1 d . . . . .
O10 O 0.1215(8) 0.8603(7) -0.0388(7) 0.130(5) Uani 0.5 1 d . . P . .
O11 O 0.2024(16) 0.8786(8) -0.1611(7) 0.255(14) Uani 0.5 1 d . . P . .
C47 C -0.0166(8) 0.9815(11) -0.2459(8) 0.093(4) Uani 0.5 1 d . . P . .
H47A H -0.0462 0.9335 -0.2250 0.139 Uiso 0.5 1 calc R U P . .
H47B H -0.0175 0.9687 -0.2912 0.139 Uiso 0.5 1 calc R U P . .
H47C H 0.0350 0.9796 -0.2286 0.139 Uiso 0.5 1 calc R U P . .
C48 C -0.0257(11) 1.1712(13) -0.2558(9) 0.097(5) Uani 0.5 1 d . . P . .
C49 C -0.0588(11) 1.2640(12) -0.2383(8) 0.112(7) Uani 0.5 1 d . . P . .
H49A H -0.0991 1.2533 -0.2095 0.168 Uiso 0.5 1 calc R U P . .
H49B H -0.0202 1.3038 -0.2176 0.168 Uiso 0.5 1 calc R U P . .
H49C H -0.0790 1.2959 -0.2764 0.168 Uiso 0.5 1 calc R U P . .
C46 C -0.1168(10) 1.0796(18) -0.1884(11) 0.167(11) Uani 0.5 1 d . . P . .
H46A H -0.1244 1.0119 -0.1808 0.250 Uiso 0.5 1 calc R U P . .
H46B H -0.1035 1.1113 -0.1483 0.250 Uiso 0.5 1 calc R U P . .
H46C H -0.1629 1.1073 -0.2070 0.250 Uiso 0.5 1 calc R U P . .
N13 N -0.0541(10) 1.0926(12) -0.2332(7) 0.132(7) Uani 0.5 1 d . . P . .
O12 O 0.0268(7) 1.1673(8) -0.2923(6) 0.108(4) Uani 0.5 1 d . . P . .
H8A H 0.570(3) 0.633(5) 0.0613(19) 0.08(2) Uiso 1 1 d D . . . .
H8B H 0.531(4) 0.578(5) 0.103(3) 0.09(2) Uiso 1 1 d . . . . .

loop_
_atom_site_aniso_label
_atom_site_aniso_U_11
_atom_site_aniso_U_22
_atom_site_aniso_U_33
_atom_site_aniso_U_23
_atom_site_aniso_U_13
_atom_site_aniso_U_12
Ni1 0.0275(3) 0.0246(3) 0.0231(3) 0.00307(17) 0.00813(19) -0.00250(18)
Ni2 0.0287(3) 0.0214(3) 0.0224(3) 0.00244(16) 0.00783(19) 0.00269(17)
O1 0.0411(16) 0.0246(13) 0.0314(13) 0.0065(10) 0.0129(12) 0.0023(11)
N7 0.0419(19) 0.0299(17) 0.0271(16) -0.0002(13) 0.0013(14) 0.0040(14)
O2 0.0373(15) 0.0222(13) 0.0301(13) 0.0019(10) 0.0121(11) 0.0063(11)
C10 0.053(3) 0.037(2) 0.050(3) 0.007(2) -0.008(2) -0.002(2)
N1 0.0344(18) 0.0353(18) 0.0311(17) 0.0020(13) 0.0025(14) -0.0048(14)
N10 0.052(2) 0.039(2) 0.039(2) -0.0025(15) -0.0062(17) 0.0038(17)
N5 0.043(2) 0.041(2) 0.0352(18) -0.0002(15) -0.0051(16) 0.0020(16)
N4 0.043(2) 0.042(2) 0.0346(18) 0.0020(15) -0.0055(16) -0.0004(16)
N6 0.041(2) 0.038(2) 0.0387(19) 0.0005(15) -0.0036(16) -0.0003(16)
N12 0.048(2) 0.038(2) 0.043(2) -0.0029(16) -0.0057(17) 0.0039(17)
C12 0.034(2) 0.042(2) 0.033(2) -0.0006(17) -0.0007(17) -0.0025(18)
N11 0.049(2) 0.043(2) 0.044(2) -0.0041(17) -0.0066(17) 0.0028(18)
C13 0.044(2) 0.035(2) 0.037(2) 0.0029(17) -0.0001(18) -0.0020(18)
C30 0.042(2) 0.038(2) 0.035(2) -0.0030(17) -0.0021(18) 0.0048(18)
C31 0.043(2) 0.032(2) 0.038(2) 0.0017(17) -0.0014(18) 0.0034(18)
C28 0.070(3) 0.029(2) 0.042(2) 0.0043(18) -0.012(2) -0.001(2)
C26 0.033(2) 0.044(2) 0.034(2) -0.0005(17) 0.0027(17) 0.0013(18)
C1 0.0252(18) 0.0219(17) 0.0232(16) 0.0006(13) 0.0041(14) -0.0006(14)
C43 0.042(2) 0.038(2) 0.038(2) -0.0028(18) 0.0004(18) 0.0044(19)
C45 0.040(2) 0.039(2) 0.040(2) -0.0034(18) 0.0021(19) 0.0015(18)
C32 0.043(2) 0.031(2) 0.033(2) 0.0051(16) -0.0001(17) 0.0017(18)
C27 0.036(2) 0.042(2) 0.036(2) 0.0002(18) 0.0012(17) 0.0018(18)
C25 0.035(2) 0.044(2) 0.033(2) 0.0015(17) 0.0006(17) -0.0013(18)
C17 0.035(2) 0.044(2) 0.0291(19) 0.0014(17) 0.0004(16) 0.0014(18)
C44 0.037(2) 0.043(2) 0.037(2) -0.0024(18) -0.0012(18) 0.0030(18)
C29 0.073(3) 0.039(3) 0.040(2) 0.0055(19) -0.015(2) 0.005(2)
C14 0.044(2) 0.039(2) 0.034(2) 0.0051(17) -0.0013(18) -0.0020(19)
C11 0.050(3) 0.045(3) 0.044(2) 0.008(2) -0.015(2) 0.002(2)
C16 0.052(3) 0.035(2) 0.040(2) 0.0003(18) -0.004(2) 0.002(2)
C18 0.046(3) 0.042(2) 0.039(2) -0.0024(18) -0.0061(19) 0.000(2)
C21 0.079(4) 0.046(3) 0.057(3) 0.000(2) -0.023(3) 0.006(3)
C40 0.047(3) 0.043(3) 0.052(3) -0.003(2) 0.005(2) 0.002(2)
C39 0.060(3) 0.045(3) 0.068(4) 0.004(2) 0.003(3) 0.004(2)
C23 0.084(4) 0.049(3) 0.072(4) 0.001(3) -0.033(3) -0.005(3)
N3 0.095(4) 0.040(2) 0.091(4) 0.003(2) -0.020(3) 0.000(2)
C22 0.045(3) 0.040(2) 0.047(3) -0.004(2) -0.002(2) 0.004(2)
N9 0.085(4) 0.044(3) 0.115(5) -0.003(3) 0.027(4) 0.000(3)
C41 0.065(4) 0.050(3) 0.072(4) -0.006(3) -0.002(3) 0.003(3)
C20 0.092(5) 0.046(3) 0.082(4) 0.008(3) -0.026(4) 0.004(3)
C24 0.118(6) 0.040(3) 0.102(5) 0.000(3) -0.044(5) -0.009(3)
C38 0.078(4) 0.047(3) 0.093(5) 0.006(3) 0.014(4) 0.010(3)
C42 0.073(4) 0.053(3) 0.097(5) -0.020(3) 0.003(4) -0.012(3)
C19 0.046(3) 0.037(2) 0.039(2) 0.0017(18) 0.0013(19) 0.0012(19)
N2 0.0336(18) 0.0359(18) 0.0294(16) 0.0009(13) 0.0042(13) 0.0024(14)
C15 0.048(3) 0.035(2) 0.036(2) -0.0025(17) -0.0096(19) 0.0011(19)
C35 0.036(2) 0.045(2) 0.036(2) -0.0029(18) -0.0002(18) 0.0062(18)
C36 0.043(2) 0.039(2) 0.039(2) -0.0080(18) -0.0033(18) -0.0007(19)
C34 0.049(3) 0.037(2) 0.045(2) -0.0057(19) -0.009(2) 0.007(2)
C33 0.045(2) 0.034(2) 0.039(2) -0.0080(17) -0.0031(19) 0.0041(18)
C37 0.043(2) 0.034(2) 0.039(2) -0.0047(18) 0.0018(18) 0.0027(18)
N8 0.0348(18) 0.0366(18) 0.0314(17) -0.0036(14) 0.0046(14) 0.0021(14)
O7 0.0211(11) 0.0163(11) 0.0164(10) 0.0031(8) 0.0112(9) 0.0021(9)
O8 0.0468(19) 0.0301(16) 0.0424(17) 0.0085(13) 0.0155(14) 0.0105(14)
C4 0.034(2) 0.0262(19) 0.0265(18) 0.0031(14) 0.0116(15) 0.0036(15)
C7 0.0298(19) 0.0254(18) 0.0248(17) 0.0028(14) 0.0090(14) 0.0006(15)
C2 0.0280(19) 0.0226(17) 0.0223(16) 0.0016(13) 0.0053(14) 0.0034(14)
C3 0.0301(19) 0.0254(18) 0.0234(17) 0.0012(13) 0.0098(14) 0.0074(15)
C6 0.032(2) 0.0272(19) 0.0260(17) 0.0003(14) 0.0101(15) 0.0078(15)
C9 0.032(2) 0.030(2) 0.0250(17) 0.0005(15) 0.0090(15) 0.0078(16)
C5 0.038(2) 0.0237(18) 0.0330(19) 0.0028(15) 0.0129(16) 0.0096(16)
O6 0.0317(14) 0.0312(14) 0.0293(13) -0.0018(11) 0.0118(11) 0.0014(11)
O5 0.0408(16) 0.0294(14) 0.0416(16) -0.0055(12) 0.0159(13) 0.0040(12)
C8 0.042(2) 0.0248(19) 0.0286(19) 0.0057(14) 0.0148(17) 0.0048(16)
O3 0.0410(16) 0.0271(13) 0.0352(14) 0.0082(11) 0.0214(12) 0.0074(12)
O4 0.111(3) 0.0267(17) 0.079(3) 0.0172(16) 0.069(2) 0.0200(18)
O9 0.153(6) 0.065(4) 0.278(10) 0.001(5) 0.021(6) -0.005(4)
O10 0.186(12) 0.042(5) 0.170(12) 0.030(6) 0.078(10) 0.021(6)
O11 0.60(4) 0.032(6) 0.143(13) -0.020(6) 0.124(19) -0.059(12)
C47 0.076(9) 0.089(10) 0.112(12) -0.001(9) -0.008(8) -0.023(8)
C48 0.097(12) 0.096(12) 0.094(11) -0.001(9) -0.035(10) -0.013(10)
C49 0.143(16) 0.100(12) 0.088(11) -0.032(9) -0.053(11) 0.048(11)
C46 0.083(12) 0.24(3) 0.18(2) -0.12(2) 0.056(13) -0.075(15)
N13 0.164(15) 0.123(12) 0.105(11) 0.010(9) -0.034(10) -0.090(12)
O12 0.094(8) 0.101(8) 0.127(10) -0.043(7) 0.010(7) -0.022(6)

loop_
_atom_type_symbol
_atom_type_description
_atom_type_scat_dispersion_real
_atom_type_scat_dispersion_imag
_atom_type_scat_source
C C 0.0033 0.0016 'International Tables Vol C Tables 4.2.6.8 and 6.1.1.4'
H H 0.0000 0.0000 'International Tables Vol C Tables 4.2.6.8 and 6.1.1.4'
N N 0.0061 0.0033 'International Tables Vol C Tables 4.2.6.8 and 6.1.1.4'
O O 0.0106 0.0060 'International Tables Vol C Tables 4.2.6.8 and 6.1.1.4'
Ni Ni 0.3393 1.1124 'International Tables Vol C Tables 4.2.6.8 and 6.1.1.4'

loop_
_geom_angle_atom_site_label_1
_geom_angle_atom_site_label_2
_geom_angle_atom_site_label_3
_geom_angle
_geom_angle_site_symmetry_1
_geom_angle_site_symmetry_3
_geom_angle_publ_flag
O7 Ni1 O1 97.98(10) . . ?
O7 Ni1 O6 103.45(9) . 2_545 ?
O1 Ni1 O6 158.39(11) . 2_545 ?
O7 Ni1 N1 87.07(11) . . ?
O1 Ni1 N1 91.22(12) . . ?
O6 Ni1 N1 87.17(11) 2_545 . ?
O7 Ni1 N2 94.68(11) . 4_676 ?
O1 Ni1 N2 90.71(12) . 4_676 ?
O6 Ni1 N2 90.28(11) 2_545 4_676 ?
N1 Ni1 N2 177.19(12) . 4_676 ?
O7 Ni1 O5 164.85(10) . 2_545 ?
O1 Ni1 O5 97.02(10) . 2_545 ?
O6 Ni1 O5 61.47(10) 2_545 2_545 ?
N1 Ni1 O5 90.57(12) . 2_545 ?
N2 Ni1 O5 87.17(12) 4_676 2_545 ?
O7 Ni1 C9 134.38(11) . 2_545 ?
O1 Ni1 C9 127.21(12) . 2_545 ?
O6 Ni1 C9 31.18(12) 2_545 2_545 ?
N1 Ni1 C9 86.17(12) . 2_545 ?
N2 Ni1 C9 91.04(12) 4_676 2_545 ?
O5 Ni1 C9 30.48(12) 2_545 2_545 ?
O7 Ni2 O2 97.89(9) . . ?
O7 Ni2 O3 174.54(11) . 3_675 ?
O2 Ni2 O3 84.84(10) . 3_675 ?
O7 Ni2 N8 87.68(11) . 4_676 ?
O2 Ni2 N8 89.00(12) . 4_676 ?
O3 Ni2 N8 87.63(12) 3_675 4_676 ?
O7 Ni2 N7 93.37(11) . . ?
O2 Ni2 N7 89.89(12) . . ?
O3 Ni2 N7 91.36(12) 3_675 . ?
N8 Ni2 N7 178.56(13) 4_676 . ?
O7 Ni2 O8 86.51(11) . . ?
O2 Ni2 O8 175.23(12) . . ?
O3 Ni2 O8 90.63(11) 3_675 . ?
N8 Ni2 O8 89.32(14) 4_676 . ?
N7 Ni2 O8 91.73(13) . . ?
C1 O1 Ni1 136.9(2) . . ?
C32 N7 C28 117.4(4) . . ?
C32 N7 Ni2 121.3(3) . . ?
C28 N7 Ni2 121.1(3) . . ?
C1 O2 Ni2 131.9(2) . . ?
N1 C10 C11 123.7(4) . . ?
C10 N1 C14 116.6(4) . . ?
C10 N1 Ni1 122.1(3) . . ?
C14 N1 Ni1 120.8(3) . . ?
C44 N10 C43 114.8(4) . . ?
C27 N5 C26 115.0(4) . . ?
C26 N4 C25 114.5(4) . . ?
C25 N6 C27 115.1(4) . . ?
C45 N12 C43 115.1(4) . . ?
C11 C12 C13 118.7(4) . . ?
C11 C12 C25 120.5(4) . . ?
C13 C12 C25 120.7(4) . . ?
C44 N11 C45 114.8(4) . . ?
C14 C13 C12 118.5(4) . . ?
C31 C30 C29 118.0(4) . . ?
C31 C30 C43 120.6(4) . . ?
C29 C30 C43 121.4(4) . . ?
C32 C31 C30 119.0(4) . . ?
N7 C28 C29 123.0(4) . . ?
N4 C26 N5 125.4(4) . . ?
N4 C26 C17 116.9(4) . . ?
N5 C26 C17 117.7(4) . . ?
O2 C1 O1 127.0(3) . . ?
O2 C1 C2 118.2(3) . . ?
O1 C1 C2 114.8(3) . . ?
N10 C43 N12 124.5(4) . . ?
N10 C43 C30 117.9(4) . . ?
N12 C43 C30 117.6(4) . . ?
N12 C45 N11 125.0(4) . . ?
N12 C45 C40 117.3(4) . . ?
N11 C45 C40 117.7(4) . . ?
N7 C32 C31 123.4(4) . . ?
N5 C27 N6 124.9(4) . . ?
N5 C27 C22 118.0(4) . . ?
N6 C27 C22 117.1(4) . . ?
N6 C25 N4 125.0(4) . . ?
N6 C25 C12 118.3(4) . . ?
N4 C25 C12 116.6(4) . . ?
C16 C17 C18 118.2(4) . . ?
C16 C17 C26 120.8(4) . . ?
C18 C17 C26 121.0(4) . . ?
N10 C44 N11 125.6(4) . . ?
N10 C44 C35 117.1(4) . . ?
N11 C44 C35 117.3(4) . . ?
C28 C29 C30 119.2(4) . . ?
N1 C14 C13 123.9(4) . . ?
C12 C11 C10 118.5(4) . . ?
C17 C16 C15 119.0(4) . . ?
C17 C18 C19 119.1(4) . . ?
C20 C21 C22 118.3(5) . . ?
C39 C40 C41 118.1(5) . . ?
C39 C40 C45 121.0(5) . . ?
C41 C40 C45 120.9(5) . . ?
C40 C39 C38 118.6(6) . . ?
C22 C23 C24 118.2(5) . . ?
C20 N3 C24 116.4(5) . . ?
C23 C22 C21 117.7(5) . . ?
C23 C22 C27 121.7(5) . . ?
C21 C22 C27 120.5(4) . . ?
C42 N9 C38 118.2(6) . . ?
C40 C41 C42 118.7(6) . . ?
N3 C20 C21 124.7(6) . . ?
N3 C24 C23 124.7(6) . . ?
N9 C38 C39 122.9(6) . . ?
N9 C42 C41 123.6(6) . . ?
N2 C19 C18 123.0(4) . . ?
C15 N2 C19 117.3(4) . . ?
C15 N2 Ni1 121.3(3) . 4_575 ?
C19 N2 Ni1 121.0(3) . 4_575 ?
N2 C15 C16 123.4(4) . . ?
C36 C35 C34 118.1(4) . . ?
C36 C35 C44 120.6(4) . . ?
C34 C35 C44 121.2(4) . . ?
C37 C36 C35 119.4(4) . . ?
C33 C34 C35 119.4(4) . . ?
N8 C33 C34 122.6(4) . . ?
N8 C37 C36 122.6(4) . . ?
C33 N8 C37 117.8(4) . . ?
C33 N8 Ni2 121.5(3) . 4_575 ?
C37 N8 Ni2 120.4(3) . 4_575 ?
Ni1 O7 Ni2 126.22(11) . . ?
C5 C4 C3 120.1(3) . . ?
C5 C4 C8 119.4(3) . . ?
C3 C4 C8 120.5(3) . . ?
C6 C7 C2 120.7(3) . . ?
C3 C2 C7 119.5(3) . . ?
C3 C2 C1 121.6(3) . . ?
C7 C2 C1 118.7(3) . . ?
C2 C3 C4 120.0(3) . . ?
C7 C6 C5 119.6(3) . . ?
C7 C6 C9 118.5(3) . . ?
C5 C6 C9 121.9(3) . . ?
O5 C9 O6 121.1(3) . . ?
O5 C9 C6 120.6(3) . . ?
O6 C9 C6 118.1(3) . . ?
O5 C9 Ni1 63.05(18) . 2 ?
O6 C9 Ni1 58.59(17) . 2 ?
C6 C9 Ni1 167.8(3) . 2 ?
C4 C5 C6 120.1(3) . . ?
C9 O6 Ni1 90.2(2) . 2 ?
C9 O5 Ni1 86.5(2) . 2 ?
O4 C8 O3 125.8(4) . . ?
O4 C8 C4 117.2(3) . . ?
O3 C8 C4 117.0(3) . . ?
C8 O3 Ni2 128.2(2) . 3_675 ?
O12 C48 N13 120(2) . . ?
O12 C48 C49 120.9(17) . . ?
N13 C48 C49 119(2) . . ?
C48 N13 C46 130(2) . . ?
C48 N13 C47 123.0(18) . . ?
C46 N13 C47 107.0(14) . . ?

loop_
_geom_bond_atom_site_label_1
_geom_bond_atom_site_label_2
_geom_bond_distance
_geom_bond_site_symmetry_2
_geom_bond_publ_flag
Ni1 O7 1.967(2) . ?
Ni1 O1 1.987(2) . ?
Ni1 O6 2.101(3) 2_545 ?
Ni1 N1 2.126(3) . ?
Ni1 N2 2.133(3) 4_676 ?
Ni1 O5 2.199(3) 2_545 ?
Ni1 C9 2.462(3) 2_545 ?
Ni2 O7 2.018(2) . ?
Ni2 O2 2.070(2) . ?
Ni2 O3 2.078(2) 3_675 ?
Ni2 N8 2.078(3) 4_676 ?
Ni2 N7 2.086(3) . ?
Ni2 O8 2.091(3) . ?
O1 C1 1.257(4) . ?
N7 C32 1.330(5) . ?
N7 C28 1.338(5) . ?
O2 C1 1.246(4) . ?
C10 N1 1.338(6) . ?
C10 C11 1.384(7) . ?
N1 C14 1.341(5) . ?
N10 C44 1.330(6) . ?
N10 C43 1.340(6) . ?
N5 C27 1.330(5) . ?
N5 C26 1.342(6) . ?
N4 C26 1.327(5) . ?
N4 C25 1.347(5) . ?
N6 C25 1.331(6) . ?
N6 C27 1.338(5) . ?
N12 C45 1.330(6) . ?
N12 C43 1.345(6) . ?
C12 C11 1.379(6) . ?
C12 C13 1.387(6) . ?
C12 C25 1.491(6) . ?
N11 C44 1.333(6) . ?
N11 C45 1.337(6) . ?
C13 C14 1.375(6) . ?
C30 C31 1.381(6) . ?
C30 C29 1.389(6) . ?
C30 C43 1.475(6) . ?
C31 C32 1.377(6) . ?
C28 C29 1.373(6) . ?
C26 C17 1.487(6) . ?
C1 C2 1.505(5) . ?
C45 C40 1.484(7) . ?
C27 C22 1.481(6) . ?
C17 C16 1.384(6) . ?
C17 C18 1.386(6) . ?
C44 C35 1.481(6) . ?
C16 C15 1.391(6) . ?
C18 C19 1.397(6) . ?
C21 C20 1.382(8) . ?
C21 C22 1.392(7) . ?
C40 C39 1.374(7) . ?
C40 C41 1.376(7) . ?
C39 C38 1.394(8) . ?
C23 C22 1.372(7) . ?
C23 C24 1.384(8) . ?
N3 C20 1.298(8) . ?
N3 C24 1.320(8) . ?
N9 C42 1.301(9) . ?
N9 C38 1.317(9) . ?
C41 C42 1.385(8) . ?
C19 N2 1.339(5) . ?
N2 C15 1.339(5) . ?
N2 Ni1 2.133(3) 4_575 ?
C35 C36 1.381(6) . ?
C35 C34 1.386(6) . ?
C36 C37 1.377(6) . ?
C34 C33 1.376(6) . ?
C33 N8 1.339(5) . ?
C37 N8 1.347(5) . ?
N8 Ni2 2.078(3) 4_575 ?
C4 C5 1.385(5) . ?
C4 C3 1.391(5) . ?
C4 C8 1.519(5) . ?
C7 C6 1.384(5) . ?
C7 C2 1.392(5) . ?
C2 C3 1.389(5) . ?
C6 C5 1.391(5) . ?
C6 C9 1.501(5) . ?
C9 O5 1.251(5) . ?
C9 O6 1.275(5) . ?
C9 Ni1 2.462(3) 2 ?
O6 Ni1 2.101(3) 2 ?
O5 Ni1 2.199(3) 2 ?
C8 O4 1.244(5) . ?
C8 O3 1.248(5) . ?
O3 Ni2 2.078(2) 3_675 ?
C47 N13 1.70(2) . ?
C48 O12 1.22(2) . ?
C48 N13 1.29(2) . ?
C48 C49 1.46(2) . ?
C46 N13 1.49(2) . ?
